data_4023594
loop_
_publ_author_name
'David Eisenberg'
'Alexander S. Filatov'
'Edward A. Jackson'
'Mordecai Rabinovitz'
'Marina A. Petrukhina'
'Lawrence T. Scott'
'Roy Shenhar'

_publ_contact_author_address
;
Institute of Chemistry
The Hebrew University of Jerusalem
Jerusalem, 91904, Israel
;
_publ_contact_author_email roys@chem.ch.huji.ac.il
_publ_contact_author_fax 972-2-6585345
_publ_contact_author_name
;
Shenhar R. 
;
_publ_contact_author_phone 972-2-6586311
_publ_section_title
;
 Bicorannulenyl: Stereochemistry of a C~40~H~18~ Biaryl Composed
 of Two Chiral Bowls
;
_journal_name_full 'Journal of Organic Chemistry'
_journal_page_first 6073
_journal_page_last 6078
_journal_paper_doi 10.1021/jo800359z
_journal_volume 73
_journal_year 2008
_chemical_formula_moiety 'C40 H18'
_chemical_formula_sum 'C40 H18'
_chemical_formula_weight 498.54
_chemical_melting_point 434.0(10)
_chemical_name_common bicorannulenyl
_chemical_name_systematic bicorannulenyl
_space_group_IT_number 61
_symmetry_cell_setting orthorhombic
_symmetry_space_group_name_Hall '-P 2ac 2ab'
_symmetry_space_group_name_H-M 'P b c a'
_atom_sites_solution_hydrogens geom
_atom_sites_solution_primary direct
_atom_sites_solution_secondary difmap
_audit_creation_method SHELXL-97
_cell_angle_alpha 90.00
_cell_angle_beta 90.00
_cell_angle_gamma 90.00
_cell_formula_units_Z 8
_cell_length_a 7.7559(9)
_cell_length_b 19.609(2)
_cell_length_c 30.304(4)
_cell_measurement_reflns_used 1645
_cell_measurement_temperature 173(2)
_cell_measurement_theta_max 18.676
_cell_measurement_theta_min 2.188
_cell_volume 4608.8(9)
_computing_cell_refinement SMART
_computing_data_collection 'SMART (Bruker, 1999)'
_computing_data_reduction 'SAINT (Bruker, 1999)'
_computing_molecular_graphics SHELXTL-97
_computing_publication_material SHELXTL-97
_computing_structure_refinement 'SHELXL-97 (Sheldrick, 1997)'
_computing_structure_solution 'SHELXS-97 (Sheldrick, 1997)'
_diffrn_ambient_temperature 173(2)
_diffrn_measured_fraction_theta_full 1.000
_diffrn_measured_fraction_theta_max 1.000
_diffrn_measurement_device_type 'Bruker SMART APEX CCD'
_diffrn_measurement_method '0.3 deg wide \w exposures'
_diffrn_radiation_monochromator graphite
_diffrn_radiation_source 'fine-focus sealed tube'
_diffrn_radiation_type MoK\a
_diffrn_radiation_wavelength 0.71073
_diffrn_reflns_av_R_equivalents 0.2366
_diffrn_reflns_av_sigmaI/netI 0.1426
_diffrn_reflns_limit_h_max 9
_diffrn_reflns_limit_h_min -9
_diffrn_reflns_limit_k_max 23
_diffrn_reflns_limit_k_min -22
_diffrn_reflns_limit_l_max 35
_diffrn_reflns_limit_l_min -34
_diffrn_reflns_number 29892
_diffrn_reflns_theta_full 24.71
_diffrn_reflns_theta_max 24.71
_diffrn_reflns_theta_min 2.08
_diffrn_standards_decay_% 0
_diffrn_standards_interval_count na
_diffrn_standards_interval_time na
_diffrn_standards_number 0
_exptl_absorpt_coefficient_mu 0.082
_exptl_absorpt_correction_T_max 0.9984
_exptl_absorpt_correction_T_min 0.9894
_exptl_absorpt_correction_type multi-scan
_exptl_crystal_colour yellow
_exptl_crystal_density_diffrn 1.437
_exptl_crystal_density_meas ?
_exptl_crystal_density_method .
_exptl_crystal_description plate
_exptl_crystal_F_000 2064
_exptl_crystal_size_max 0.13
_exptl_crystal_size_mid 0.03
_exptl_crystal_size_min 0.02
_refine_diff_density_max 0.270
_refine_diff_density_min -0.217
_refine_diff_density_rms 0.053
_refine_ls_extinction_coef noref
_refine_ls_extinction_method none
_refine_ls_goodness_of_fit_ref 1.049
_refine_ls_hydrogen_treatment noref
_refine_ls_matrix_type full
_refine_ls_number_parameters 341
_refine_ls_number_reflns 3921
_refine_ls_number_restraints 0
_refine_ls_restrained_S_all 1.049
_refine_ls_R_factor_all 0.2063
_refine_ls_R_factor_gt 0.0681
_refine_ls_shift/su_max 0.000
_refine_ls_shift/su_mean 0.000
_refine_ls_structure_factor_coef Fsqd
_refine_ls_weighting_details 'calc w=1/[\s^2^(Fo^2^)+(0.0140P)^2^+0.0000P] where P=(Fo^2^+2Fc^2^)/3'
_refine_ls_weighting_scheme calc
_refine_ls_wR_factor_gt 0.0801
_refine_ls_wR_factor_ref 0.1082
_reflns_number_gt 1600
_reflns_number_total 3921
_reflns_threshold_expression I>2\s(I)
_cod_data_source_file jo800359z-file004.cif
_cod_data_source_block bicorannulenyl
_cod_depositor_comments
;
The following automatic conversions were performed:
'_symmetry_cell_setting' value 'Orthorhombic' changed to 'orthorhombic'
according to '/home/saulius/struct/CIF-dictionaries/cif_core.dic'
dictionary named 'cif_core.dic' version 2.4.1 from 2010-06-29.

Automatic conversion script
Id: cif_fix_enum 1527 2010-12-29 10:47:43Z saulius 

The following automatic conversions were performed:

'_chemical_melting_point' value '433-435' was changed to '434.0(10)'
- the average value was taken and precision was estimated.

Automatic conversion script
Id: cif_fix_values 1646 2011-03-28 12:23:43Z adriana 
;
_cod_database_code 4023594

loop_
_symmetry_equiv_pos_as_xyz
'x, y, z'
'-x+1/2, -y, z+1/2'
'-x, y+1/2, -z+1/2'
'x+1/2, -y+1/2, -z'
'-x, -y, -z'
'x-1/2, y, -z-1/2'
'x, -y-1/2, z-1/2'
'-x-1/2, y-1/2, z'

loop_
_atom_site_label
_atom_site_type_symbol
_atom_site_fract_x
_atom_site_fract_y
_atom_site_fract_z
_atom_site_U_iso_or_equiv
_atom_site_adp_type
_atom_site_occupancy
_atom_site_symmetry_multiplicity
_atom_site_calc_flag
_atom_site_refinement_flags
_atom_site_disorder_assembly
_atom_site_disorder_group
C1 C -0.0712(7) 0.1545(4) 0.1426(2) 0.0263(16) Uiso 0.70 1 d P A 1
C2 C -0.0091(7) 0.1575(3) 0.1896(2) 0.0233(14) Uiso 0.70 1 d P A 1
C3 C -0.0312(8) 0.2134(4) 0.2219(2) 0.036(2) Uiso 0.70 1 d P A 1
H3 H -0.0541 0.2581 0.2115 0.043 Uiso 0.70 1 calc PR A 1
C4 C -0.0199(7) 0.2027(3) 0.2660(2) 0.0355(17) Uiso 0.70 1 d P A 1
H4 H -0.0333 0.2399 0.2857 0.043 Uiso 0.70 1 calc PR A 1
C5 C 0.0138(7) 0.1326(3) 0.2839(2) 0.0299(16) Uiso 0.70 1 d P A 1
C6 C -0.0310(9) 0.1042(4) 0.3269(3) 0.041(2) Uiso 0.70 1 d P A 1
H6 H -0.0451 0.1349 0.3509 0.049 Uiso 0.70 1 calc PR A 1
C7 C -0.0537(8) 0.0376(4) 0.3347(2) 0.0363(18) Uiso 0.70 1 d P A 1
H7 H -0.0841 0.0222 0.3633 0.044 Uiso 0.70 1 calc PR A 1
C8 C -0.0307(7) -0.0124(3) 0.2978(2) 0.0338(16) Uiso 0.70 1 d P A 1
C9 C -0.1003(10) -0.0819(4) 0.2942(3) 0.045(3) Uiso 0.70 1 d P A 1
H9 H -0.1272 -0.1063 0.3204 0.054 Uiso 0.70 1 calc PR A 1
C10 C -0.1270(8) -0.1121(4) 0.2549(2) 0.0373(19) Uiso 0.70 1 d P A 1
H10 H -0.1753 -0.1566 0.2537 0.045 Uiso 0.70 1 calc PR A 1
C11 C -0.0814(7) -0.0763(3) 0.2136(2) 0.0317(16) Uiso 0.70 1 d P A 1
C12 C -0.1529(9) -0.0894(4) 0.1688(2) 0.037(2) Uiso 0.70 1 d P A 1
H12 H -0.2055 -0.1320 0.1622 0.045 Uiso 0.70 1 calc PR A 1
C13 C -0.1425(8) -0.0408(3) 0.1377(3) 0.0369(19) Uiso 0.70 1 d P A 1
H13 H -0.1863 -0.0501 0.1090 0.044 Uiso 0.70 1 calc PR A 1
C14 C -0.0651(7) 0.0266(3) 0.1466(2) 0.0274(15) Uiso 0.70 1 d P A 1
C15 C -0.0961(8) 0.0918(3) 0.1228(2) 0.030(2) Uiso 0.70 1 d P A 1
H15 H -0.1342 0.0903 0.0930 0.037 Uiso 0.70 1 calc PR A 1
C16 C 0.0394(8) 0.0987(4) 0.2064(3) 0.0284(18) Uiso 0.70 1 d P A 1
C17 C 0.0523(8) 0.0865(5) 0.2537(3) 0.0292(19) Uiso 0.70 1 d P A 1
C18 C 0.0326(8) 0.0140(6) 0.2615(3) 0.0273(19) Uiso 0.70 1 d P A 1
C19 C 0.0047(9) -0.0196(4) 0.2188(4) 0.032(2) Uiso 0.70 1 d P A 1
C20 C 0.0108(9) 0.0338(6) 0.1846(2) 0.029(2) Uiso 0.70 1 d P A 1
C1X C 0.953(2) 0.1760(8) 0.1623(7) 0.053(5) Uiso 0.30 1 d P . 2
C2X C 0.983(2) 0.2048(10) 0.2040(6) 0.041(5) Uiso 0.30 1 d P . 2
H2X H 0.9759 0.2530 0.2062 0.049 Uiso 0.30 1 calc PR . 2
C3X C 1.022(2) 0.1675(10) 0.2439(6) 0.071(5) Uiso 0.30 1 d P . 2
C4X C 0.9953(17) 0.1748(10) 0.2865(5) 0.038(4) Uiso 0.30 1 d P . 2
H4X H 0.9830 0.2209 0.2957 0.046 Uiso 0.30 1 calc PR . 2
C5X C 0.982(2) 0.1282(8) 0.3202(6) 0.036(5) Uiso 0.30 1 d P . 2
H5X H 0.9639 0.1429 0.3497 0.044 Uiso 0.30 1 calc PR . 2
C6X C 0.996(2) 0.0528(11) 0.3094(7) 0.073(6) Uiso 0.30 1 d P . 2
C7X C 0.9386(18) -0.0028(9) 0.3255(6) 0.047(5) Uiso 0.30 1 d P . 2
H7X H 0.9168 -0.0012 0.3564 0.056 Uiso 0.30 1 calc PR . 2
C8X C 0.903(2) -0.0635(9) 0.3067(5) 0.025(5) Uiso 0.30 1 d P . 2
H8X H 0.8624 -0.0996 0.3247 0.030 Uiso 0.30 1 calc PR . 2
C9X C 0.926(2) -0.0755(10) 0.2594(7) 0.068(6) Uiso 0.30 1 d P . 2
C10X C 0.864(2) -0.1156(10) 0.2283(8) 0.074(6) Uiso 0.30 1 d P . 2
H10X H 0.8187 -0.1586 0.2369 0.089 Uiso 0.30 1 calc PR . 2
C11X C 0.860(2) -0.0997(9) 0.1866(7) 0.046(6) Uiso 0.30 1 d P . 2
H11X H 0.8166 -0.1348 0.1680 0.055 Uiso 0.30 1 calc PR . 2
C12X C 0.906(2) -0.0423(10) 0.1650(7) 0.066(5) Uiso 0.30 1 d P . 2
C13X C 0.874(2) -0.0074(10) 0.1282(5) 0.049(5) Uiso 0.30 1 d P . 2
H13X H 0.8287 -0.0312 0.1035 0.059 Uiso 0.30 1 calc PR . 2
C14X C 0.904(2) 0.0613(10) 0.1243(6) 0.044(5) Uiso 0.30 1 d P . 2
H14X H 0.8790 0.0796 0.0959 0.053 Uiso 0.30 1 calc PR . 2
C15X C 0.963(2) 0.1080(10) 0.1542(6) 0.067(5) Uiso 0.30 1 d P . 2
C16X C 1.033(2) 0.0658(15) 0.1935(7) 0.039(5) Uiso 0.30 1 d P . 2
C17X C 1.0579(18) 0.0951(8) 0.2308(10) 0.027(4) Uiso 0.30 1 d P . 2
C18X C 1.0492(19) 0.0476(16) 0.2609(5) 0.033(5) Uiso 0.30 1 d P . 2
C19X C 1.016(2) -0.0112(10) 0.2400(9) 0.033(5) Uiso 0.30 1 d P . 2
C20X C 1.009(2) 0.0023(12) 0.1973(8) 0.034(5) Uiso 0.30 1 d P . 2
C21 C -0.1091(5) 0.2195(2) 0.11952(14) 0.0438(12) Uani 1 1 d . . .
C22 C 0.0125(5) 0.2760(2) 0.11628(12) 0.0378(11) Uani 1 1 d . A .
C23 C 0.1937(5) 0.2774(2) 0.12711(13) 0.0464(12) Uani 1 1 d . . .
H23 H 0.2368 0.2451 0.1477 0.056 Uiso 1 1 calc R A .
C24 C 0.3066(5) 0.3236(2) 0.10876(13) 0.0441(12) Uani 1 1 d . A .
H24 H 0.4245 0.3223 0.1173 0.053 Uiso 1 1 calc R . .
C25 C 0.2512(5) 0.3735(2) 0.07711(14) 0.0401(11) Uani 1 1 d . . .
C26 C 0.3484(5) 0.4088(2) 0.04399(14) 0.0446(12) Uani 1 1 d . A .
H26 H 0.4687 0.4149 0.0483 0.053 Uiso 1 1 calc R . .
C27 C 0.2740(5) 0.43436(19) 0.00593(14) 0.0449(12) Uani 1 1 d . . .
H27 H 0.3443 0.4577 -0.0148 0.054 Uiso 1 1 calc R A .
C28 C 0.0924(6) 0.4264(2) -0.00302(14) 0.0390(11) Uani 1 1 d . A .
C29 C 0.0003(5) 0.42759(19) -0.04433(14) 0.0454(12) Uani 1 1 d . . .
H29 H 0.0514 0.4495 -0.0691 0.054 Uiso 1 1 calc R A .
C30 C -0.1609(5) 0.3976(2) -0.04902(14) 0.0472(13) Uani 1 1 d . A .
H30 H -0.2179 0.4000 -0.0767 0.057 Uiso 1 1 calc R . .
C31 C -0.2445(5) 0.3626(2) -0.01273(14) 0.0394(11) Uani 1 1 d . . .
C32 C -0.3721(5) 0.3092(2) -0.01399(14) 0.0464(12) Uani 1 1 d . A .
H32 H -0.4420 0.3041 -0.0395 0.056 Uiso 1 1 calc R . .
C33 C -0.3952(5) 0.2652(2) 0.02110(14) 0.0468(12) Uani 1 1 d . . .
H33 H -0.4815 0.2309 0.0191 0.056 Uiso 1 1 calc R A .
C34 C -0.2926(5) 0.2695(2) 0.06065(15) 0.0408(11) Uani 1 1 d . A .
C35 C -0.2549(5) 0.2179(2) 0.09285(14) 0.0470(12) Uani 1 1 d . A .
H35 H -0.3331 0.1809 0.0961 0.056 Uiso 1 1 calc R . .
C36 C -0.0408(5) 0.3296(2) 0.09033(13) 0.0349(11) Uani 1 1 d . . .
C37 C 0.0748(5) 0.3766(2) 0.07142(13) 0.0355(11) Uani 1 1 d . A .
C38 C -0.0024(5) 0.40276(19) 0.03234(13) 0.0339(10) Uani 1 1 d . . .
C39 C -0.1658(5) 0.3719(2) 0.02736(14) 0.0363(11) Uani 1 1 d . A .
C40 C -0.1900(5) 0.3268(2) 0.06289(13) 0.0345(10) Uani 1 1 d . A .

loop_
_atom_site_aniso_label
_atom_site_aniso_U_11
_atom_site_aniso_U_22
_atom_site_aniso_U_33
_atom_site_aniso_U_23
_atom_site_aniso_U_13
_atom_site_aniso_U_12
C21 0.043(3) 0.044(3) 0.044(3) 0.007(2) 0.017(2) 0.012(3)
C22 0.040(3) 0.045(3) 0.028(3) -0.003(2) 0.005(2) 0.005(3)
C23 0.045(3) 0.057(3) 0.038(3) -0.002(2) -0.004(2) 0.008(3)
C24 0.038(3) 0.057(3) 0.037(3) -0.013(3) -0.009(2) 0.003(3)
C25 0.042(3) 0.042(3) 0.036(3) -0.010(2) 0.001(2) -0.007(2)
C26 0.038(3) 0.045(3) 0.051(3) -0.014(3) -0.003(2) -0.002(2)
C27 0.048(3) 0.037(3) 0.050(3) -0.002(2) 0.009(3) -0.005(2)
C28 0.045(3) 0.034(3) 0.039(3) -0.003(2) 0.001(2) 0.005(2)
C29 0.053(3) 0.037(3) 0.047(3) 0.005(2) 0.010(3) 0.007(3)
C30 0.052(3) 0.048(3) 0.041(3) 0.000(2) -0.005(3) 0.012(3)
C31 0.038(3) 0.040(3) 0.040(3) -0.001(2) 0.002(2) 0.008(2)
C32 0.040(3) 0.052(3) 0.047(3) -0.007(3) -0.006(2) 0.000(2)
C33 0.031(3) 0.055(3) 0.054(3) -0.014(3) 0.002(2) -0.005(2)
C34 0.041(3) 0.037(3) 0.044(3) -0.005(2) 0.007(2) 0.000(2)
C35 0.038(3) 0.050(3) 0.053(3) 0.003(3) 0.012(2) -0.003(3)
C36 0.036(3) 0.040(3) 0.029(3) -0.007(2) 0.000(2) 0.004(2)
C37 0.036(3) 0.037(3) 0.034(3) -0.010(2) 0.004(2) -0.005(2)
C38 0.039(3) 0.034(3) 0.029(3) -0.003(2) -0.003(2) 0.002(2)
C39 0.034(3) 0.039(3) 0.036(3) -0.002(2) -0.005(2) 0.006(2)
C40 0.031(2) 0.035(3) 0.037(3) -0.005(2) 0.001(2) 0.001(2)

loop_
_atom_type_symbol
_atom_type_description
_atom_type_scat_dispersion_real
_atom_type_scat_dispersion_imag
_atom_type_scat_source
C C 0.0033 0.0016 'International Tables Vol C Tables 4.2.6.8 and 6.1.1.4'
H H 0.0000 0.0000 'International Tables Vol C Tables 4.2.6.8 and 6.1.1.4'

loop_
_geom_angle_atom_site_label_1
_geom_angle_atom_site_label_2
_geom_angle_atom_site_label_3
_geom_angle
_geom_angle_site_symmetry_1
_geom_angle_site_symmetry_3
_geom_angle_publ_flag
C15 C1 C21 122.1(6) . . ?
C15 C1 C2 119.4(6) . . ?
C21 C1 C2 118.4(6) . . ?
C16 C2 C3 115.2(7) . . ?
C16 C2 C1 115.1(7) . . ?
C3 C2 C1 128.2(6) . . ?
C4 C3 C2 122.1(7) . . ?
C4 C3 H3 119.0 . . ?
C2 C3 H3 119.0 . . ?
C3 C4 C5 120.6(6) . . ?
C3 C4 H4 119.7 . . ?
C5 C4 H4 119.7 . . ?
C17 C5 C6 114.3(8) . . ?
C17 C5 C4 114.6(7) . . ?
C6 C5 C4 129.1(7) . . ?
C7 C6 C5 124.0(8) . . ?
C7 C6 H6 118.0 . . ?
C5 C6 H6 118.0 . . ?
C6 C7 C8 119.5(7) . . ?
C6 C7 H7 120.2 . . ?
C8 C7 H7 120.2 . . ?
C18 C8 C9 116.2(8) . . ?
C18 C8 C7 114.3(8) . . ?
C9 C8 C7 128.3(8) . . ?
C10 C9 C8 122.0(8) . . ?
C10 C9 H9 119.0 . . ?
C8 C9 H9 119.0 . . ?
C9 C10 C11 120.3(8) . . ?
C9 C10 H10 119.9 . . ?
C11 C10 H10 119.9 . . ?
C19 C11 C10 115.1(8) . . ?
C19 C11 C12 116.6(8) . . ?
C10 C11 C12 127.0(7) . . ?
C13 C12 C11 119.7(7) . . ?
C13 C12 H12 120.1 . . ?
C11 C12 H12 120.1 . . ?
C12 C13 C14 122.1(7) . . ?
C12 C13 H13 118.9 . . ?
C14 C13 H13 118.9 . . ?
C20 C14 C13 116.3(8) . . ?
C20 C14 C15 114.1(7) . . ?
C13 C14 C15 128.0(7) . . ?
C1 C15 C14 122.1(6) . . ?
C1 C15 H15 119.0 . . ?
C14 C15 H15 119.0 . . ?
C2 C16 C20 123.2(9) . . ?
C2 C16 C17 123.1(9) . . ?
C20 C16 C17 108.3(5) . . ?
C5 C17 C18 122.3(10) . . ?
C5 C17 C16 123.6(10) . . ?
C18 C17 C16 108.3(5) . . ?
C8 C18 C17 124.3(10) . . ?
C8 C18 C19 120.4(11) . . ?
C17 C18 C19 108.2(5) . . ?
C11 C19 C18 124.4(11) . . ?
C11 C19 C20 122.4(11) . . ?
C18 C19 C20 107.2(5) . . ?
C14 C20 C16 124.6(10) . . ?
C14 C20 C19 122.1(11) . . ?
C16 C20 C19 107.9(5) . . ?
C15X C1X C2X 123(2) . . ?
C15X C1X C21 112.7(17) . 1_655 ?
C2X C1X C21 123.8(15) . 1_655 ?
C1X C2X C3X 126(2) . . ?
C1X C2X H2X 117.1 . . ?
C3X C2X H2X 117.1 . . ?
C4X C3X C2X 137(2) . . ?
C4X C3X C17X 113(2) . . ?
C2X C3X C17X 107.3(18) . . ?
C3X C4X C5X 132(2) . . ?
C3X C4X H4X 114.0 . . ?
C5X C4X H4X 114.0 . . ?
C4X C5X C6X 118.9(18) . . ?
C4X C5X H5X 120.6 . . ?
C6X C5X H5X 120.6 . . ?
C7X C6X C5X 137(2) . . ?
C7X C6X C18X 114(2) . . ?
C5X C6X C18X 106.9(18) . . ?
C6X C7X C8X 132(2) . . ?
C6X C7X H7X 114.2 . . ?
C8X C7X H7X 114.2 . . ?
C7X C8X C9X 122.2(17) . . ?
C7X C8X H8X 118.9 . . ?
C9X C8X H8X 118.9 . . ?
C10X C9X C8X 139(2) . . ?
C10X C9X C19X 112(2) . . ?
C8X C9X C19X 107.0(18) . . ?
C11X C10X C9X 124(2) . . ?
C11X C10X H10X 118.0 . . ?
C9X C10X H10X 118.0 . . ?
C10X C11X C12X 132(2) . . ?
C10X C11X H11X 114.2 . . ?
C12X C11X H11X 114.2 . . ?
C13X C12X C11X 142(2) . . ?
C13X C12X C20X 110(2) . . ?
C11X C12X C20X 107.8(19) . . ?
C12X C13X C14X 123(2) . . ?
C12X C13X H13X 118.4 . . ?
C14X C13X H13X 118.4 . . ?
C15X C14X C13X 131(2) . . ?
C15X C14X H14X 114.5 . . ?
C13X C14X H14X 114.5 . . ?
C1X C15X C14X 139(2) . . ?
C1X C15X C16X 114(2) . . ?
C14X C15X C16X 105.6(19) . . ?
C20X C16X C17X 112.6(18) . . ?
C20X C16X C15X 123(3) . . ?
C17X C16X C15X 119(3) . . ?
C16X C17X C18X 106.7(16) . . ?
C16X C17X C3X 129(3) . . ?
C18X C17X C3X 119(3) . . ?
C17X C18X C19X 107.2(15) . . ?
C17X C18X C6X 130(3) . . ?
C19X C18X C6X 117(3) . . ?
C20X C19X C18X 107.3(15) . . ?
C20X C19X C9X 121(3) . . ?
C18X C19X C9X 127(3) . . ?
C16X C20X C19X 106.2(16) . . ?
C16X C20X C12X 125(3) . . ?
C19X C20X C12X 122(3) . . ?
C35 C21 C22 120.3(4) . . ?
C35 C21 C1 114.6(5) . . ?
C22 C21 C1 123.8(4) . . ?
C35 C21 C1X 133.9(7) . 1_455 ?
C22 C21 C1X 105.1(7) . 1_455 ?
C36 C22 C23 114.1(4) . . ?
C36 C22 C21 115.1(4) . . ?
C23 C22 C21 128.9(4) . . ?
C24 C23 C22 122.7(4) . . ?
C24 C23 H23 118.7 . . ?
C22 C23 H23 118.7 . . ?
C23 C24 C25 121.9(4) . . ?
C23 C24 H24 119.1 . . ?
C25 C24 H24 119.1 . . ?
C37 C25 C26 114.4(4) . . ?
C37 C25 C24 114.2(4) . . ?
C26 C25 C24 129.8(4) . . ?
C27 C26 C25 122.7(4) . . ?
C27 C26 H26 118.7 . . ?
C25 C26 H26 118.7 . . ?
C26 C27 C28 121.7(4) . . ?
C26 C27 H27 119.2 . . ?
C28 C27 H27 119.2 . . ?
C38 C28 C29 114.5(4) . . ?
C38 C28 C27 114.2(4) . . ?
C29 C28 C27 130.2(4) . . ?
C30 C29 C28 121.9(4) . . ?
C30 C29 H29 119.1 . . ?
C28 C29 H29 119.1 . . ?
C29 C30 C31 121.7(4) . . ?
C29 C30 H30 119.2 . . ?
C31 C30 H30 119.2 . . ?
C39 C31 C32 115.2(4) . . ?
C39 C31 C30 114.2(4) . . ?
C32 C31 C30 129.1(4) . . ?
C33 C32 C31 121.5(4) . . ?
C33 C32 H32 119.3 . . ?
C31 C32 H32 119.3 . . ?
C32 C33 C34 122.2(4) . . ?
C32 C33 H33 118.9 . . ?
C34 C33 H33 118.9 . . ?
C40 C34 C35 115.1(4) . . ?
C40 C34 C33 114.0(4) . . ?
C35 C34 C33 129.5(4) . . ?
C21 C35 C34 123.0(4) . . ?
C21 C35 H35 118.5 . . ?
C34 C35 H35 118.5 . . ?
C22 C36 C37 122.8(4) . . ?
C22 C36 C40 123.3(4) . . ?
C37 C36 C40 107.7(4) . . ?
C25 C37 C36 123.5(4) . . ?
C25 C37 C38 122.5(4) . . ?
C36 C37 C38 107.9(3) . . ?
C28 C38 C39 122.6(4) . . ?
C28 C38 C37 122.9(4) . . ?
C39 C38 C37 108.2(4) . . ?
C31 C39 C40 122.3(4) . . ?
C31 C39 C38 123.5(4) . . ?
C40 C39 C38 107.9(4) . . ?
C34 C40 C39 123.5(4) . . ?
C34 C40 C36 121.8(4) . . ?
C39 C40 C36 108.3(4) . . ?

loop_
_geom_bond_atom_site_label_1
_geom_bond_atom_site_label_2
_geom_bond_distance
_geom_bond_site_symmetry_2
_geom_bond_publ_flag
C1 C15 1.381(9) . ?
C1 C21 1.483(7) . ?
C1 C2 1.505(8) . ?
C2 C16 1.315(7) . ?
C2 C3 1.480(9) . ?
C3 C4 1.354(8) . ?
C3 H3 0.9500 . ?
C4 C5 1.501(8) . ?
C4 H4 0.9500 . ?
C5 C17 1.320(7) . ?
C5 C6 1.459(9) . ?
C6 C7 1.339(9) . ?
C6 H6 0.9500 . ?
C7 C8 1.497(8) . ?
C7 H7 0.9500 . ?
C8 C18 1.313(7) . ?
C8 C9 1.470(10) . ?
C9 C10 1.345(10) . ?
C9 H9 0.9500 . ?
C10 C11 1.477(9) . ?
C10 H10 0.9500 . ?
C11 C19 1.307(8) . ?
C11 C12 1.490(10) . ?
C12 C13 1.344(10) . ?
C12 H12 0.9500 . ?
C13 C14 1.476(9) . ?
C13 H13 0.9500 . ?
C14 C20 1.302(8) . ?
C14 C15 1.487(9) . ?
C15 H15 0.9500 . ?
C16 C20 1.451(10) . ?
C16 C17 1.456(9) . ?
C17 C18 1.448(9) . ?
C18 C19 1.466(10) . ?
C19 C20 1.475(10) . ?
C1X C15X 1.36(2) . ?
C1X C2X 1.40(2) . ?
C1X C21 1.63(2) 1_655 ?
C2X C3X 1.44(2) . ?
C2X H2X 0.9500 . ?
C3X C4X 1.32(2) . ?
C3X C17X 1.50(2) . ?
C4X C5X 1.37(2) . ?
C4X H4X 0.9500 . ?
C5X C6X 1.52(3) . ?
C5X H5X 0.9500 . ?
C6X C7X 1.28(2) . ?
C6X C18X 1.53(2) . ?
C7X C8X 1.35(2) . ?
C7X H7X 0.9500 . ?
C8X C9X 1.46(3) . ?
C8X H8X 0.9500 . ?
C9X C10X 1.32(2) . ?
C9X C19X 1.55(2) . ?
C10X C11X 1.30(2) . ?
C10X H10X 0.9500 . ?
C11X C12X 1.35(2) . ?
C11X H11X 0.9500 . ?
C12X C13X 1.33(2) . ?
C12X C20X 1.53(2) . ?
C13X C14X 1.37(2) . ?
C13X H13X 0.9500 . ?
C14X C15X 1.37(2) . ?
C14X H14X 0.9500 . ?
C15X C16X 1.55(2) . ?
C16X C20X 1.26(3) . ?
C16X C17X 1.28(2) . ?
C17X C18X 1.31(2) . ?
C18X C19X 1.34(2) . ?
C19X C20X 1.32(2) . ?
C21 C35 1.390(5) . ?
C21 C22 1.459(5) . ?
C21 C1X 1.63(2) 1_455 ?
C22 C36 1.375(5) . ?
C22 C23 1.443(5) . ?
C23 C24 1.377(5) . ?
C23 H23 0.9500 . ?
C24 C25 1.437(5) . ?
C24 H24 0.9500 . ?
C25 C37 1.380(5) . ?
C25 C26 1.433(5) . ?
C26 C27 1.383(5) . ?
C26 H26 0.9500 . ?
C27 C28 1.443(5) . ?
C27 H27 0.9500 . ?
C28 C38 1.380(5) . ?
C28 C29 1.442(5) . ?
C29 C30 1.390(5) . ?
C29 H29 0.9500 . ?
C30 C31 1.449(5) . ?
C30 H30 0.9500 . ?
C31 C39 1.372(5) . ?
C31 C32 1.442(5) . ?
C32 C33 1.381(5) . ?
C32 H32 0.9500 . ?
C33 C34 1.441(5) . ?
C33 H33 0.9500 . ?
C34 C40 1.379(5) . ?
C34 C35 1.436(5) . ?
C35 H35 0.9500 . ?
C36 C37 1.408(5) . ?
C36 C40 1.426(5) . ?
C37 C38 1.423(5) . ?
C38 C39 1.412(5) . ?
C39 C40 1.406(5) . ?

loop_
_geom_hbond_atom_site_label_D
_geom_hbond_atom_site_label_H
_geom_hbond_atom_site_label_A
_geom_hbond_site_symmetry_A
_geom_hbond_distance_DH
_geom_hbond_distance_HA
_geom_hbond_distance_DA
_geom_hbond_angle_DHA
_geom_hbond_publ_flag
C9 H9 Cg1 1_4545 0.95 2.79 3.727(9) 168 y
C32 H32 Cg2 1_3455 0.95 2.68 3.533(4) 150 y
C33 H33 Cg3 1_3455 0.95 2.66 3.531(4) 152 y
C33 H33 Cg4 1_3455 0.95 2.80 3.643(4) 148 y

loop_
_geom_torsion_atom_site_label_1
_geom_torsion_atom_site_label_2
_geom_torsion_atom_site_label_3
_geom_torsion_atom_site_label_4
_geom_torsion
_geom_torsion_site_symmetry_1
_geom_torsion_site_symmetry_2
_geom_torsion_site_symmetry_3
_geom_torsion_site_symmetry_4
_geom_torsion_publ_flag
C15 C1 C2 C16 8.9(8) . . . . ?
C21 C1 C2 C16 -173.1(5) . . . . ?
C15 C1 C2 C3 -156.3(6) . . . . ?
C21 C1 C2 C3 21.8(7) . . . . ?
C16 C2 C3 C4 -6.6(8) . . . . ?
C1 C2 C3 C4 158.5(6) . . . . ?
C2 C3 C4 C5 -0.8(9) . . . . ?
C3 C4 C5 C17 8.3(8) . . . . ?
C3 C4 C5 C6 -154.5(7) . . . . ?
C17 C5 C6 C7 -8.1(9) . . . . ?
C4 C5 C6 C7 154.7(7) . . . . ?
C5 C6 C7 C8 0.7(10) . . . . ?
C6 C7 C8 C18 8.4(8) . . . . ?
C6 C7 C8 C9 -158.2(7) . . . . ?
C18 C8 C9 C10 -11.8(9) . . . . ?
C7 C8 C9 C10 154.6(7) . . . . ?
C8 C9 C10 C11 1.9(10) . . . . ?
C9 C10 C11 C19 8.7(8) . . . . ?
C9 C10 C11 C12 -157.4(7) . . . . ?
C19 C11 C12 C13 -6.9(9) . . . . ?
C10 C11 C12 C13 159.0(6) . . . . ?
C11 C12 C13 C14 -1.3(9) . . . . ?
C12 C13 C14 C20 7.8(9) . . . . ?
C12 C13 C14 C15 -156.8(6) . . . . ?
C21 C1 C15 C14 -177.3(5) . . . . ?
C2 C1 C15 C14 0.6(8) . . . . ?
C20 C14 C15 C1 -9.7(8) . . . . ?
C13 C14 C15 C1 155.1(6) . . . . ?
C3 C2 C16 C20 157.6(6) . . . . ?
C1 C2 C16 C20 -9.5(9) . . . . ?
C3 C2 C16 C17 6.6(9) . . . . ?
C1 C2 C16 C17 -160.5(6) . . . . ?
C6 C5 C17 C18 6.5(9) . . . . ?
C4 C5 C17 C18 -158.9(6) . . . . ?
C6 C5 C17 C16 156.8(7) . . . . ?
C4 C5 C17 C16 -8.6(9) . . . . ?
C2 C16 C17 C5 1.2(11) . . . . ?
C20 C16 C17 C5 -153.5(7) . . . . ?
C2 C16 C17 C18 155.0(7) . . . . ?
C20 C16 C17 C18 0.3(6) . . . . ?
C9 C8 C18 C17 158.0(7) . . . . ?
C7 C8 C18 C17 -10.3(9) . . . . ?
C9 C8 C18 C19 10.9(9) . . . . ?
C7 C8 C18 C19 -157.4(6) . . . . ?
C5 C17 C18 C8 2.9(11) . . . . ?
C16 C17 C18 C8 -151.3(7) . . . . ?
C5 C17 C18 C19 153.4(6) . . . . ?
C16 C17 C18 C19 -0.8(6) . . . . ?
C10 C11 C19 C18 -9.8(9) . . . . ?
C12 C11 C19 C18 157.8(6) . . . . ?
C10 C11 C19 C20 -158.9(6) . . . . ?
C12 C11 C19 C20 8.7(10) . . . . ?
C8 C18 C19 C11 -0.2(11) . . . . ?
C17 C18 C19 C11 -152.0(7) . . . . ?
C8 C18 C19 C20 152.8(6) . . . . ?
C17 C18 C19 C20 1.0(6) . . . . ?
C13 C14 C20 C16 -157.0(6) . . . . ?
C15 C14 C20 C16 9.7(9) . . . . ?
C13 C14 C20 C19 -6.2(9) . . . . ?
C15 C14 C20 C19 160.5(6) . . . . ?
C2 C16 C20 C14 -0.1(11) . . . . ?
C17 C16 C20 C14 154.6(7) . . . . ?
C2 C16 C20 C19 -154.3(7) . . . . ?
C17 C16 C20 C19 0.3(6) . . . . ?
C11 C19 C20 C14 -2.2(11) . . . . ?
C18 C19 C20 C14 -155.8(7) . . . . ?
C11 C19 C20 C16 152.9(7) . . . . ?
C18 C19 C20 C16 -0.8(6) . . . . ?
C15X C1X C2X C3X -2(3) . . . . ?
C21 C1X C2X C3X 173.8(13) 1_655 . . . ?
C1X C2X C3X C4X -149(2) . . . . ?
C1X C2X C3X C17X 10(2) . . . . ?
C2X C3X C4X C5X 153(2) . . . . ?
C17X C3X C4X C5X -6(3) . . . . ?
C3X C4X C5X C6X -1(3) . . . . ?
C4X C5X C6X C7X -152(2) . . . . ?
C4X C5X C6X C18X 7.8(19) . . . . ?
C5X C6X C7X C8X 152(2) . . . . ?
C18X C6X C7X C8X -6(3) . . . . ?
C6X C7X C8X C9X -1(3) . . . . ?
C7X C8X C9X C10X -154(2) . . . . ?
C7X C8X C9X C19X 7(2) . . . . ?
C8X C9X C10X C11X 153(2) . . . . ?
C19X C9X C10X C11X -7(2) . . . . ?
C9X C10X C11X C12X -3(3) . . . . ?
C10X C11X C12X C13X -155(2) . . . . ?
C10X C11X C12X C20X 13(3) . . . . ?
C11X C12X C13X C14X 157(2) . . . . ?
C20X C12X C13X C14X -11(2) . . . . ?
C12X C13X C14X C15X -2(3) . . . . ?
C2X C1X C15X C14X 158(2) . . . . ?
C21 C1X C15X C14X -19(3) 1_655 . . . ?
C2X C1X C15X C16X -7(2) . . . . ?
C21 C1X C15X C16X 176.5(11) 1_655 . . . ?
C13X C14X C15X C1X -153(2) . . . . ?
C13X C14X C15X C16X 12(2) . . . . ?
C1X C15X C16X C20X 160.0(18) . . . . ?
C14X C15X C16X C20X -10(2) . . . . ?
C1X C15X C16X C17X 7(2) . . . . ?
C14X C15X C16X C17X -162.9(16) . . . . ?
C20X C16X C17X C18X 0.0(18) . . . . ?
C15X C16X C17X C18X 155.6(15) . . . . ?
C20X C16X C17X C3X -152.9(18) . . . . ?
C15X C16X C17X C3X 3(3) . . . . ?
C4X C3X C17X C16X 154.2(19) . . . . ?
C2X C3X C17X C16X -11(2) . . . . ?
C4X C3X C17X C18X 4(2) . . . . ?
C2X C3X C17X C18X -160.9(15) . . . . ?
C16X C17X C18X C19X -0.9(16) . . . . ?
C3X C17X C18X C19X 155.3(15) . . . . ?
C16X C17X C18X C6X -152.1(19) . . . . ?
C3X C17X C18X C6X 4(3) . . . . ?
C7X C6X C18X C17X 154.9(19) . . . . ?
C5X C6X C18X C17X -10(2) . . . . ?
C7X C6X C18X C19X 6(2) . . . . ?
C5X C6X C18X C19X -158.6(16) . . . . ?
C17X C18X C19X C20X 1.5(16) . . . . ?
C6X C18X C19X C20X 156.8(16) . . . . ?
C17X C18X C19X C9X -154.9(16) . . . . ?
C6X C18X C19X C9X 0(3) . . . . ?
C10X C9X C19X C20X 6(2) . . . . ?
C8X C9X C19X C20X -160.1(16) . . . . ?
C10X C9X C19X C18X 159.9(18) . . . . ?
C8X C9X C19X C18X -7(2) . . . . ?
C17X C16X C20X C19X 1.0(18) . . . . ?
C15X C16X C20X C19X -153.7(17) . . . . ?
C17X C16X C20X C12X 153.2(18) . . . . ?
C15X C16X C20X C12X -1(3) . . . . ?
C18X C19X C20X C16X -1.5(17) . . . . ?
C9X C19X C20X C16X 156.7(16) . . . . ?
C18X C19X C20X C12X -155.0(17) . . . . ?
C9X C19X C20X C12X 3(3) . . . . ?
C13X C12X C20X C16X 12(2) . . . . ?
C11X C12X C20X C16X -159.7(19) . . . . ?
C13X C12X C20X C19X 160.3(17) . . . . ?
C11X C12X C20X C19X -11(2) . . . . ?
C15 C1 C21 C35 37.9(7) . . . . ?
C2 C1 C21 C35 -140.1(4) . . . . ?
C15 C1 C21 C22 -128.8(6) . . . . ?
C2 C1 C21 C22 53.2(6) . . . . ?
C15 C1 C21 C1X 178.2(17) . . . 1_455 ?
C2 C1 C21 C1X 0.3(13) . . . 1_455 ?
C35 C21 C22 C36 8.6(6) . . . . ?
C1 C21 C22 C36 174.6(4) . . . . ?
C1X C21 C22 C36 -162.8(7) 1_455 . . . ?
C35 C21 C22 C23 -154.7(4) . . . . ?
C1 C21 C22 C23 11.2(7) . . . . ?
C1X C21 C22 C23 33.8(8) 1_455 . . . ?
C36 C22 C23 C24 -7.3(6) . . . . ?
C21 C22 C23 C24 156.2(4) . . . . ?
C22 C23 C24 C25 -0.5(6) . . . . ?
C23 C24 C25 C37 7.9(6) . . . . ?
C23 C24 C25 C26 -156.1(4) . . . . ?
C37 C25 C26 C27 -9.8(6) . . . . ?
C24 C25 C26 C27 154.2(4) . . . . ?
C25 C26 C27 C28 -0.6(6) . . . . ?
C26 C27 C28 C38 10.8(6) . . . . ?
C26 C27 C28 C29 -156.8(4) . . . . ?
C38 C28 C29 C30 -9.3(6) . . . . ?
C27 C28 C29 C30 158.3(4) . . . . ?
C28 C29 C30 C31 -0.9(6) . . . . ?
C29 C30 C31 C39 10.6(6) . . . . ?
C29 C30 C31 C32 -154.7(4) . . . . ?
C39 C31 C32 C33 -8.3(6) . . . . ?
C30 C31 C32 C33 156.9(4) . . . . ?
C31 C32 C33 C34 -0.7(6) . . . . ?
C32 C33 C34 C40 9.3(6) . . . . ?
C32 C33 C34 C35 -156.4(4) . . . . ?
C22 C21 C35 C34 1.2(6) . . . . ?
C1 C21 C35 C34 -166.0(4) . . . . ?
C1X C21 C35 C34 169.8(9) 1_455 . . . ?
C40 C34 C35 C21 -10.4(6) . . . . ?
C33 C34 C35 C21 155.2(4) . . . . ?
C23 C22 C36 C37 7.6(6) . . . . ?
C21 C22 C36 C37 -158.2(4) . . . . ?
C23 C22 C36 C40 156.4(4) . . . . ?
C21 C22 C36 C40 -9.5(6) . . . . ?
C26 C25 C37 C36 158.8(4) . . . . ?
C24 C25 C37 C36 -7.8(6) . . . . ?
C26 C25 C37 C38 9.8(6) . . . . ?
C24 C25 C37 C38 -156.8(4) . . . . ?
C22 C36 C37 C25 -0.1(6) . . . . ?
C40 C36 C37 C25 -153.0(4) . . . . ?
C22 C36 C37 C38 152.8(4) . . . . ?
C40 C36 C37 C38 -0.2(4) . . . . ?
C29 C28 C38 C39 9.8(6) . . . . ?
C27 C28 C38 C39 -159.9(4) . . . . ?
C29 C28 C38 C37 158.7(4) . . . . ?
C27 C28 C38 C37 -11.0(6) . . . . ?
C25 C37 C38 C28 0.7(6) . . . . ?
C36 C37 C38 C28 -152.5(4) . . . . ?
C25 C37 C38 C39 153.4(4) . . . . ?
C36 C37 C38 C39 0.2(4) . . . . ?
C32 C31 C39 C40 8.5(6) . . . . ?
C30 C31 C39 C40 -159.0(4) . . . . ?
C32 C31 C39 C38 157.0(4) . . . . ?
C30 C31 C39 C38 -10.4(6) . . . . ?
C28 C38 C39 C31 0.2(6) . . . . ?
C37 C38 C39 C31 -152.6(4) . . . . ?
C28 C38 C39 C40 152.6(4) . . . . ?
C37 C38 C39 C40 -0.2(4) . . . . ?
C35 C34 C40 C39 158.5(4) . . . . ?
C33 C34 C40 C39 -9.4(5) . . . . ?
C35 C34 C40 C36 9.7(6) . . . . ?
C33 C34 C40 C36 -158.2(4) . . . . ?
C31 C39 C40 C34 0.5(6) . . . . ?
C38 C39 C40 C34 -152.3(4) . . . . ?
C31 C39 C40 C36 152.9(4) . . . . ?
C38 C39 C40 C36 0.1(4) . . . . ?
C22 C36 C40 C34 0.2(6) . . . . ?
C37 C36 C40 C34 153.0(4) . . . . ?
C22 C36 C40 C39 -152.7(4) . . . . ?
C37 C36 C40 C39 0.0(4) . . . . ?
